data_2023082
loop_
_publ_author_name
'Kaneda, Ai'
'Suzuki, Soma'
'Nakane, Daisuke'
'Kashiwagi, Yukiyasu'
'Akitsu, Takashiro'

_publ_section_title
;
 Crystal structure and Hirshfeld surface analysis of (1H-imidazole-\kN
 3)[4-methyl-2-({[2-oxido-5-(2-phenyldiazen-1-yl)phenyl]methylidene}amino)pentanoate-\k3
 O,N,O&#x2032;]copper(II)
;
_journal_coeditor_code EE2005
_journal_issue 5
_journal_name_full 'Acta Crystallographica Section E Crystallographic Communications'
_journal_paper_doi 10.1107/S2056989024002986
_journal_volume 80
_journal_year 2024
_chemical_absolute_configuration rmad
_chemical_formula_iupac '[Cu (C18 H19 N3 O3) (C3 H4 N2)]'
_chemical_formula_moiety 'C22 H23 Cu N5 O3'
_chemical_formula_sum 'C22 H23 Cu N5 O3'
_chemical_formula_weight 468.99
_chemical_name_systematic
(1<i>H</i>-Imidazole-\k<i>N</i>^3^)[4-methyl-2-({[2-oxido-5-(2-phenyldiazen-1-yl)phenyl]methylidene}amino)pentanoate-\k^3^<i>O</i>,<i>N</i>,<i>O</i>']copper(II)
_space_group_crystal_system monoclinic
_space_group_IT_number 4
_space_group_name_Hall 'P 2yb'
_space_group_name_H-M_alt 'P 1 21 1'
_atom_sites_solution_hydrogens mixed
_atom_sites_solution_primary dual
_audit_creation_method
;
Olex2 1.5
(compiled 2023.08.24 svn.re1ec1418 for OlexSys, GUI svn.r6817)
;
_cell_angle_alpha 90
_cell_angle_beta 104.478(2)
_cell_angle_gamma 90
_cell_formula_units_Z 4
_cell_length_a 8.2816(2)
_cell_length_b 17.4856(3)
_cell_length_c 14.9186(3)
_cell_measurement_reflns_used 21230
_cell_measurement_temperature 100(2)
_cell_measurement_theta_max 76.9780
_cell_measurement_theta_min 3.9440
_cell_volume 2091.74(8)
_computing_cell_refinement
;
CrysAlisPro 1.171.42.90a (Rigaku OD, 2023)
;
_computing_data_collection
;
CrysAlisPro 1.171.42.90a (Rigaku OD, 2023)
;
_computing_data_reduction
;
CrysAlisPro 1.171.42.90a (Rigaku OD, 2023)
;
_computing_molecular_graphics
;
Olex2 1.5 (Dolomanov <i>et al.</i>,  2009)
;
_computing_publication_material
;
Olex2 1.5 (Dolomanov <i>et al.</i>,  2009)
;
_computing_structure_refinement
;
<i>SHELXL2018/3</i> (Sheldrick, 2015b)
;
_computing_structure_solution
;
<i>SHELXT2018/2</i> (Sheldrick, 2015a)
;
_diffrn_ambient_temperature 100(2)
_diffrn_detector 'Hybrid Pixel Array Detector'
_diffrn_detector_area_resol_mean 10.0000
_diffrn_measured_fraction_theta_full 0.999
_diffrn_measured_fraction_theta_max 0.935
_diffrn_measurement_device 'four-circle diffractometer'
_diffrn_measurement_device_type 'XtaLAB Synergy, Dualflex, HyPix'
_diffrn_measurement_method '\w scans'
_diffrn_radiation_monochromator mirror
_diffrn_radiation_probe x-ray
_diffrn_radiation_type 'Cu K\a'
_diffrn_radiation_wavelength 1.54184
_diffrn_reflns_av_R_equivalents 0.0602
_diffrn_reflns_av_unetI/netI 0.0452
_diffrn_reflns_limit_h_max 10
_diffrn_reflns_limit_h_min -9
_diffrn_reflns_limit_k_max 18
_diffrn_reflns_limit_k_min -21
_diffrn_reflns_limit_l_max 17
_diffrn_reflns_limit_l_min -18
_diffrn_reflns_number 34288
_diffrn_reflns_theta_full 67.684
_diffrn_reflns_theta_max 77.061
_diffrn_reflns_theta_min 3.059
_diffrn_source 'micro-focus sealed X-ray tube'
_exptl_absorpt_coefficient_mu 1.767
_exptl_absorpt_correction_T_max 1.00000
_exptl_absorpt_correction_T_min 0.33820
_exptl_absorpt_correction_type multi-scan
_exptl_absorpt_process_details
;
(CrysAlisPro; Rigaku OD, 2023)
;
_exptl_crystal_colour green
_exptl_crystal_density_diffrn 1.489
_exptl_crystal_description block
_exptl_crystal_F_000 972
_exptl_crystal_size_max 0.346
_exptl_crystal_size_mid 0.05
_exptl_crystal_size_min 0.034
_refine_diff_density_max 0.350
_refine_diff_density_min -0.378
_refine_ls_abs_structure_details
;
Flack <i>x</i> determined using 3052 quotients
[(<i>I</i>^+^)-(<i>I</i>^-^)]/[(<i>I</i>^+^)+(<i>I</i>^-^)]
(Parsons <i>et al.</i>,  2013)
;
_refine_ls_abs_structure_Flack 0.012(17)
_refine_ls_extinction_method none
_refine_ls_goodness_of_fit_ref 1.052
_refine_ls_hydrogen_treatment mixed
_refine_ls_matrix_type full
_refine_ls_number_parameters 571
_refine_ls_number_reflns 7772
_refine_ls_number_restraints 2
_refine_ls_restrained_S_all 1.052
_refine_ls_R_factor_all 0.0397
_refine_ls_R_factor_gt 0.0360
_refine_ls_shift/su_max 0.000
_refine_ls_shift/su_mean 0.000
_refine_ls_structure_factor_coef Fsqd
_refine_ls_weighting_details 'w=1/[\s^2^(Fo^2^)+(0.0594P)^2^+0.2130P] where P=(Fo^2^+2Fc^2^)/3'
_refine_ls_weighting_scheme calc
_refine_ls_wR_factor_gt 0.0932
_refine_ls_wR_factor_ref 0.0957
_reflns_number_gt 7186
_reflns_number_total 7772
_reflns_threshold_expression 'I > 2\s(I)'
_cod_data_source_file ee2005.cif
_cod_data_source_block I
_cod_database_code 2023082
_shelx_space_group_comment
;
The symmetry employed for this shelxl refinement is uniquely defined
by the following loop, which should always be used as a source of
symmetry information in preference to the above space-group names.
They are only intended as comments.
;
_shelx_estimated_absorpt_t_min 0.580
_shelx_estimated_absorpt_t_max 0.942

loop_
_space_group_symop_operation_xyz
'x, y, z'
'-x, y+1/2, -z'

loop_
_atom_site_type_symbol
_atom_site_label
_atom_site_fract_x
_atom_site_fract_y
_atom_site_fract_z
_atom_site_U_iso_or_equiv
_atom_site_adp_type
_atom_site_calc_flag
_atom_site_occupancy
_atom_site_disorder_assembly
_atom_site_disorder_group
Cu Cu1 -0.19509(7) 0.50887(3) 0.39555(4) 0.02421(15) Uani d 1 . .
C C28 -0.8701(5) 0.5618(3) 0.2550(3) 0.0270(9) Uani d 1 . .
C C29 -0.8112(6) 0.6217(3) 0.3190(3) 0.0301(9) Uani d 1 . .
H H29 -0.885387 0.660360 0.328895 0.036 Uiso calc 1 . .
C C30 -0.6467(5) 0.6233(3) 0.3665(3) 0.0302(9) Uani d 1 . .
H H30 -0.608958 0.663525 0.409437 0.036 Uiso calc 1 . .
C C31 -0.5302(5) 0.5670(3) 0.3540(3) 0.0256(8) Uani d 1 . .
C C32 -0.5918(5) 0.5059(3) 0.2914(3) 0.0248(8) Uani d 1 . .
C C33 -0.7612(5) 0.5059(3) 0.2436(3) 0.0265(8) Uani d 1 . .
H H33 -0.801844 0.465329 0.201644 0.032 Uiso calc 1 . .
N N34 -1.0357(4) 0.5564(2) 0.2000(2) 0.0280(8) Uani d 1 . .
N N35 -1.1322(4) 0.6080(2) 0.2144(2) 0.0296(8) Uani d 1 . .
C C36 -1.2973(5) 0.6037(3) 0.1572(3) 0.0289(9) Uani d 1 . .
C C37 -1.3437(6) 0.5574(3) 0.0783(3) 0.0356(10) Uani d 1 . .
H H37 -1.263192 0.526977 0.059262 0.043 Uiso calc 1 . .
C C38 -1.5093(7) 0.5566(3) 0.0285(4) 0.0456(12) Uani d 1 . .
H H38 -1.542498 0.524603 -0.024422 0.055 Uiso calc 1 . .
C C39 -1.6264(6) 0.6015(3) 0.0545(4) 0.0459(13) Uani d 1 . .
H H39 -1.739347 0.599988 0.019703 0.055 Uiso calc 1 . .
C C40 -1.5807(6) 0.6489(3) 0.1309(4) 0.0407(12) Uani d 1 . .
H H40 -1.661227 0.680543 0.148084 0.049 Uiso calc 1 . .
C C41 -1.4158(6) 0.6497(3) 0.1821(3) 0.0336(10) Uani d 1 . .
H H41 -1.383673 0.681968 0.234717 0.040 Uiso calc 1 . .
C C42 -0.4887(5) 0.4450(3) 0.2737(3) 0.0256(8) Uani d 1 . .
H H42 -0.542002 0.405534 0.233279 0.031 Uiso calc 1 . .
N N43 -0.3304(4) 0.4389(2) 0.3073(2) 0.0235(7) Uani d 1 . .
C C44 -0.2358(5) 0.3729(2) 0.2858(3) 0.0253(8) Uani d 1 . .
H H44 -0.285929 0.325257 0.304277 0.030 Uiso calc 1 . .
C C45 -0.2385(5) 0.3665(2) 0.1821(3) 0.0268(8) Uani d 1 . .
H H45A -0.253417 0.418480 0.155125 0.032 Uiso calc 1 . .
H H45B -0.127757 0.347960 0.177695 0.032 Uiso calc 1 . .
C C46 -0.3704(5) 0.3149(3) 0.1227(3) 0.0299(9) Uani d 1 . .
H H46 -0.482471 0.333867 0.126253 0.036 Uiso calc 1 . .
C C47 -0.3528(6) 0.2325(3) 0.1559(3) 0.0389(11) Uani d 1 . .
H H47A -0.238563 0.214892 0.160594 0.058 Uiso calc 1 . .
H H47B -0.431190 0.200207 0.111696 0.058 Uiso calc 1 . .
H H47C -0.377136 0.229136 0.216733 0.058 Uiso calc 1 . .
C C48 -0.3602(6) 0.3200(3) 0.0221(3) 0.0375(10) Uani d 1 . .
H H48A -0.380558 0.372884 0.000368 0.056 Uiso calc 1 . .
H H48B -0.444536 0.286450 -0.016358 0.056 Uiso calc 1 . .
H H48C -0.249088 0.304030 0.017603 0.056 Uiso calc 1 . .
C C49 -0.0567(5) 0.3787(3) 0.3436(3) 0.0255(8) Uani d 1 . .
O O50 0.0400(4) 0.32582(18) 0.3384(2) 0.0306(7) Uani d 1 . .
O O51 -0.0141(3) 0.43815(18) 0.39377(18) 0.0275(6) Uani d 1 . .
O O52 -0.3762(4) 0.57403(18) 0.3994(2) 0.0296(6) Uani d 1 . .
C C58 0.0637(5) 0.6684(3) 0.5806(3) 0.0275(9) Uani d 1 . .
H H58 0.077112 0.714775 0.614874 0.033 Uiso calc 1 . .
N N59 0.1840(5) 0.6146(2) 0.5812(2) 0.0269(7) Uani d 1 . .
H H59 0.292(4) 0.613(3) 0.613(3) 0.033(13) Uiso d 1 . .
C C60 0.1134(5) 0.5586(3) 0.5240(3) 0.0256(9) Uani d 1 . .
H H60 0.170091 0.513940 0.512245 0.031 Uiso calc 1 . .
N N61 -0.0447(4) 0.5731(2) 0.4861(2) 0.0254(7) Uani d 1 . .
C C62 -0.0784(5) 0.6427(2) 0.5217(3) 0.0268(9) Uani d 1 . .
H H62 -0.183019 0.668219 0.507303 0.032 Uiso calc 1 . .
Cu Cu2 0.75324(7) 0.44616(3) 0.60625(4) 0.02372(15) Uani d 1 . .
C C3 1.4299(5) 0.3972(2) 0.7467(3) 0.0254(8) Uani d 1 . .
C C4 1.3185(5) 0.4517(3) 0.7593(3) 0.0246(8) Uani d 1 . .
H H4 1.357625 0.492203 0.801558 0.029 Uiso calc 1 . .
C C5 1.1485(5) 0.4500(3) 0.7123(2) 0.0248(8) Uani d 1 . .
C C6 1.0894(5) 0.3893(3) 0.6476(3) 0.0251(8) Uani d 1 . .
C C7 1.2091(6) 0.3346(3) 0.6350(3) 0.0309(10) Uani d 1 . .
H H7 1.173286 0.294233 0.591985 0.037 Uiso calc 1 . .
C C8 1.3723(5) 0.3377(3) 0.6818(3) 0.0272(9) Uani d 1 . .
H H8 1.447968 0.299988 0.671126 0.033 Uiso calc 1 . .
N N9 1.5951(4) 0.4054(2) 0.8008(2) 0.0263(7) Uani d 1 . .
N N10 1.6950(5) 0.3548(2) 0.7891(2) 0.0288(8) Uani d 1 . .
C C11 1.8613(5) 0.3639(3) 0.8464(3) 0.0270(9) Uani d 1 . .
C C12 1.9794(6) 0.3131(3) 0.8308(3) 0.0316(9) Uani d 1 . .
H H12 1.947320 0.274106 0.785450 0.038 Uiso calc 1 . .
C C13 2.1446(6) 0.3187(3) 0.8810(3) 0.0355(10) Uani d 1 . .
H H13 2.225310 0.283677 0.870132 0.043 Uiso calc 1 . .
C C14 2.1912(6) 0.3757(3) 0.9470(3) 0.0363(10) Uani d 1 . .
H H14 2.304408 0.380317 0.980622 0.044 Uiso calc 1 . .
C C15 2.0729(6) 0.4261(3) 0.9641(3) 0.0337(10) Uani d 1 . .
H H15 2.105191 0.464577 1.010017 0.040 Uiso calc 1 . .
C C16 1.9072(6) 0.4205(3) 0.9143(3) 0.0298(9) Uani d 1 . .
H H16 1.826070 0.454794 0.926238 0.036 Uiso calc 1 . .
C C17 1.0411(5) 0.5061(3) 0.7364(3) 0.0245(8) Uani d 1 . .
H H17 1.090490 0.541958 0.783152 0.029 Uiso calc 1 . .
N N18 0.8835(4) 0.5123(2) 0.7004(2) 0.0234(7) Uani d 1 . .
C C19 0.7810(5) 0.5666(3) 0.7377(3) 0.0261(8) Uani d 1 . .
H H19 0.767695 0.543882 0.796933 0.031 Uiso calc 1 . .
C C20 0.8504(5) 0.6468(3) 0.7612(3) 0.0302(9) Uani d 1 . .
H H20A 0.811339 0.680367 0.706561 0.036 Uiso calc 1 . .
H H20B 0.973736 0.644989 0.775757 0.036 Uiso calc 1 . .
C C21 0.7961(5) 0.6811(3) 0.8440(3) 0.0310(9) Uani d 1 . .
H H21 0.680032 0.663487 0.841133 0.037 Uiso calc 1 . .
C C22 0.9113(7) 0.6542(3) 0.9365(4) 0.0460(12) Uani d 1 . .
H H22A 0.917061 0.598207 0.937339 0.069 Uiso calc 1 . .
H H22B 0.866785 0.671948 0.987867 0.069 Uiso calc 1 . .
H H22C 1.023295 0.675310 0.943143 0.069 Uiso calc 1 . .
C C23 0.7960(7) 0.7675(3) 0.8392(3) 0.0414(11) Uani d 1 . .
H H23A 0.907688 0.785571 0.838557 0.062 Uiso calc 1 . .
H H23B 0.764470 0.788535 0.893309 0.062 Uiso calc 1 . .
H H23C 0.715705 0.784349 0.782637 0.062 Uiso calc 1 . .
C C24 0.6064(5) 0.5679(2) 0.6714(3) 0.0250(8) Uani d 1 . .
O O25 0.5075(4) 0.61784(18) 0.6821(2) 0.0320(7) Uani d 1 . .
O O26 0.5709(3) 0.51539(19) 0.61010(18) 0.0275(6) Uani d 1 . .
O O27 0.9361(4) 0.38167(19) 0.60141(19) 0.0292(6) Uani d 1 . .
N N53 0.6027(4) 0.3813(2) 0.5165(2) 0.0253(7) Uani d 1 . .
C C54 0.6325(5) 0.3094(3) 0.4859(3) 0.0265(8) Uani d 1 . .
H H54 0.736973 0.283759 0.501157 0.032 Uiso calc 1 . .
C C55 0.4897(5) 0.2811(2) 0.4306(3) 0.0281(9) Uani d 1 . .
H H55 0.475091 0.232852 0.400418 0.034 Uiso calc 1 . .
N N56 0.3702(5) 0.3362(2) 0.4271(2) 0.0271(7) Uani d 1 . .
H H56 0.273(7) 0.327(3) 0.399(3) 0.029(13) Uiso d 1 . .
C C57 0.4412(5) 0.3947(2) 0.4791(3) 0.0252(9) Uani d 1 . .
H H57 0.384538 0.440053 0.488501 0.030 Uiso calc 1 . .

loop_
_atom_site_aniso_label
_atom_site_aniso_U_11
_atom_site_aniso_U_22
_atom_site_aniso_U_33
_atom_site_aniso_U_12
_atom_site_aniso_U_13
_atom_site_aniso_U_23
Cu1 0.0283(3) 0.0198(3) 0.0230(3) -0.0007(2) 0.0036(2) -0.0022(2)
C28 0.028(2) 0.024(2) 0.030(2) -0.0025(16) 0.0081(16) 0.0033(17)
C29 0.035(2) 0.021(2) 0.035(2) -0.0015(17) 0.0105(18) -0.0019(18)
C30 0.033(2) 0.025(2) 0.032(2) -0.0001(17) 0.0075(17) -0.0051(18)
C31 0.031(2) 0.019(2) 0.027(2) -0.0028(16) 0.0081(16) -0.0007(17)
C32 0.028(2) 0.020(2) 0.0268(18) -0.0020(17) 0.0079(14) 0.0003(18)
C33 0.030(2) 0.022(2) 0.0280(19) -0.0023(18) 0.0063(15) -0.0010(19)
N34 0.0283(19) 0.024(2) 0.0307(18) -0.0008(14) 0.0064(14) 0.0017(15)
N35 0.0285(19) 0.025(2) 0.0348(19) -0.0011(14) 0.0077(14) 0.0010(15)
C36 0.032(2) 0.023(2) 0.030(2) -0.0003(17) 0.0052(17) 0.0080(17)
C37 0.044(3) 0.025(3) 0.035(2) 0.0008(19) 0.0055(19) 0.0044(19)
C38 0.051(3) 0.033(3) 0.043(3) -0.003(2) -0.007(2) 0.005(2)
C39 0.036(3) 0.040(3) 0.056(3) -0.003(2) -0.001(2) 0.021(2)
C40 0.032(2) 0.036(3) 0.054(3) 0.006(2) 0.011(2) 0.018(2)
C41 0.037(2) 0.025(3) 0.041(2) 0.0006(18) 0.0128(19) 0.0062(19)
C42 0.030(2) 0.020(2) 0.0267(19) -0.0036(18) 0.0076(15) -0.0041(18)
N43 0.0304(18) 0.0182(18) 0.0227(15) 0.0020(14) 0.0084(12) 0.0034(14)
C44 0.030(2) 0.018(2) 0.0283(19) -0.0014(15) 0.0078(16) -0.0037(16)
C45 0.032(2) 0.022(2) 0.0273(19) -0.0021(16) 0.0096(16) 0.0014(16)
C46 0.0242(19) 0.035(3) 0.028(2) 0.0006(17) 0.0024(16) -0.0039(18)
C47 0.052(3) 0.029(3) 0.037(2) -0.013(2) 0.013(2) -0.007(2)
C48 0.038(2) 0.044(3) 0.030(2) 0.006(2) 0.0079(18) -0.005(2)
C49 0.033(2) 0.019(2) 0.0254(19) -0.0032(16) 0.0078(16) 0.0009(16)
O50 0.0301(16) 0.0206(17) 0.0385(16) 0.0001(12) 0.0038(12) -0.0048(12)
O51 0.0324(15) 0.0223(16) 0.0256(13) -0.0002(12) 0.0032(11) -0.0026(12)
O52 0.0295(16) 0.0252(17) 0.0314(15) -0.0021(12) 0.0028(12) -0.0071(13)
C58 0.032(2) 0.018(2) 0.033(2) 0.0000(16) 0.0088(17) -0.0022(17)
N59 0.032(2) 0.0188(19) 0.0282(17) -0.0022(13) 0.0035(14) -0.0036(14)
C60 0.032(2) 0.019(2) 0.025(2) 0.0006(16) 0.0031(15) 0.0000(16)
N61 0.034(2) 0.0180(19) 0.0237(17) 0.0032(14) 0.0055(14) -0.0014(14)
C62 0.031(2) 0.019(2) 0.031(2) 0.0020(16) 0.0073(16) -0.0005(17)
Cu2 0.0282(3) 0.0192(3) 0.0224(3) -0.0023(2) 0.0037(2) -0.0022(2)
C3 0.031(2) 0.022(2) 0.0226(18) -0.0042(16) 0.0069(15) -0.0006(16)
C4 0.030(2) 0.019(2) 0.0238(17) -0.0030(16) 0.0048(14) -0.0002(17)
C5 0.032(2) 0.018(2) 0.0250(18) -0.0022(18) 0.0086(15) 0.0018(18)
C6 0.030(2) 0.023(2) 0.0230(18) -0.0038(16) 0.0086(16) -0.0009(16)
C7 0.037(2) 0.024(2) 0.033(2) -0.0052(17) 0.0121(18) -0.0094(19)
C8 0.031(2) 0.022(2) 0.030(2) 0.0006(16) 0.0097(17) -0.0011(17)
N9 0.0297(19) 0.021(2) 0.0275(17) -0.0009(14) 0.0059(14) 0.0007(14)
N10 0.0318(19) 0.027(2) 0.0283(17) -0.0014(14) 0.0084(14) 0.0008(14)
C11 0.028(2) 0.024(2) 0.029(2) -0.0013(16) 0.0084(16) 0.0049(16)
C12 0.039(3) 0.024(2) 0.034(2) 0.0017(18) 0.0130(19) 0.0059(18)
C13 0.036(2) 0.032(3) 0.040(2) 0.0053(19) 0.0131(19) 0.013(2)
C14 0.032(2) 0.040(3) 0.034(2) -0.0010(19) 0.0029(18) 0.011(2)
C15 0.037(2) 0.032(3) 0.029(2) -0.0026(17) 0.0025(17) 0.0039(17)
C16 0.037(2) 0.024(2) 0.029(2) 0.0017(16) 0.0081(17) 0.0026(16)
C17 0.030(2) 0.019(2) 0.0239(17) -0.0032(17) 0.0058(14) -0.0015(17)
N18 0.0284(18) 0.0168(17) 0.0251(15) -0.0022(14) 0.0068(12) 0.0008(15)
C19 0.030(2) 0.022(2) 0.0255(19) 0.0018(16) 0.0057(16) -0.0034(16)
C20 0.031(2) 0.023(2) 0.036(2) -0.0009(16) 0.0084(17) -0.0004(17)
C21 0.032(2) 0.032(3) 0.031(2) -0.0044(18) 0.0100(17) -0.0040(18)
C22 0.051(3) 0.035(3) 0.049(3) 0.002(2) 0.007(2) -0.002(2)
C23 0.049(3) 0.033(3) 0.044(3) 0.000(2) 0.015(2) -0.006(2)
C24 0.027(2) 0.020(2) 0.028(2) -0.0031(16) 0.0071(16) -0.0013(17)
O25 0.0311(16) 0.0235(17) 0.0374(16) 0.0013(12) 0.0012(12) -0.0070(13)
O26 0.0329(15) 0.0216(16) 0.0252(13) -0.0017(12) 0.0022(11) -0.0062(12)
O27 0.0297(16) 0.0278(17) 0.0283(14) -0.0035(12) 0.0041(12) -0.0081(13)
N53 0.0316(19) 0.0198(19) 0.0232(16) -0.0015(14) 0.0042(13) -0.0008(14)
C54 0.031(2) 0.019(2) 0.027(2) 0.0013(16) 0.0044(16) -0.0008(16)
C55 0.037(2) 0.015(2) 0.029(2) -0.0010(16) 0.0027(17) -0.0024(16)
N56 0.0264(19) 0.024(2) 0.0283(18) -0.0017(14) 0.0019(14) -0.0024(14)
C57 0.031(2) 0.019(2) 0.0237(19) -0.0007(16) 0.0038(16) -0.0017(16)

loop_
_atom_type_symbol
_atom_type_description
_atom_type_scat_dispersion_real
_atom_type_scat_dispersion_imag
_atom_type_scat_source
C C 0.0181 0.0091 'International Tables Vol C Tables 4.2.6.8 and 6.1.1.4'
H H 0.0000 0.0000 'International Tables Vol C Tables 4.2.6.8 and 6.1.1.4'
Cu Cu -1.9646 0.5888 'International Tables Vol C Tables 4.2.6.8 and 6.1.1.4'
N N 0.0311 0.0180 'International Tables Vol C Tables 4.2.6.8 and 6.1.1.4'
O O 0.0492 0.0322 'International Tables Vol C Tables 4.2.6.8 and 6.1.1.4'

loop_
_exptl_crystal_face_index_h
_exptl_crystal_face_index_k
_exptl_crystal_face_index_l
_exptl_crystal_face_perp_dist
1 0 -1 0.1872
-1 0 1 0.1327
0 1 0 0.0255
0 -1 0 0.0248
0 0 -1 0.0209
0 0 1 0.0131

loop_
_geom_angle_atom_site_label_1
_geom_angle_atom_site_label_2
_geom_angle_atom_site_label_3
_geom_angle_site_symmetry_1
_geom_angle_site_symmetry_3
_geom_angle
_geom_angle_publ_flag
N43 Cu1 O51 . . 84.61(13) ?
N43 Cu1 N61 . . 175.37(15) ?
O52 Cu1 N43 . . 94.16(13) ?
O52 Cu1 O51 . . 177.38(14) ?
O52 Cu1 N61 . . 90.35(13) ?
N61 Cu1 O51 . . 90.84(13) ?
C33 C28 C29 . . 119.0(4) ?
C33 C28 N34 . . 116.9(4) ?
N34 C28 C29 . . 124.1(4) ?
C28 C29 H29 . . 120.2 ?
C30 C29 C28 . . 119.6(4) ?
C30 C29 H29 . . 120.2 ?
C29 C30 H30 . . 118.8 ?
C29 C30 C31 . . 122.5(4) ?
C31 C30 H30 . . 118.8 ?
C30 C31 C32 . . 117.5(4) ?
O52 C31 C30 . . 118.5(4) ?
O52 C31 C32 . . 124.0(4) ?
C31 C32 C42 . . 123.1(4) ?
C33 C32 C31 . . 118.7(4) ?
C33 C32 C42 . . 118.2(4) ?
C28 C33 C32 . . 122.8(4) ?
C28 C33 H33 . . 118.6 ?
C32 C33 H33 . . 118.6 ?
N35 N34 C28 . . 114.7(4) ?
N34 N35 C36 . . 114.6(4) ?
C37 C36 N35 . . 123.8(4) ?
C41 C36 N35 . . 116.5(4) ?
C41 C36 C37 . . 119.7(4) ?
C36 C37 H37 . . 120.6 ?
C38 C37 C36 . . 118.9(5) ?
C38 C37 H37 . . 120.6 ?
C37 C38 H38 . . 119.5 ?
C39 C38 C37 . . 121.0(5) ?
C39 C38 H38 . . 119.5 ?
C38 C39 H39 . . 119.8 ?
C38 C39 C40 . . 120.5(5) ?
C40 C39 H39 . . 119.8 ?
C39 C40 H40 . . 120.4 ?
C39 C40 C41 . . 119.2(5) ?
C41 C40 H40 . . 120.4 ?
C36 C41 H41 . . 119.6 ?
C40 C41 C36 . . 120.7(5) ?
C40 C41 H41 . . 119.6 ?
C32 C42 H42 . . 117.0 ?
N43 C42 C32 . . 126.0(4) ?
N43 C42 H42 . . 117.0 ?
C42 N43 Cu1 . . 124.9(3) ?
C42 N43 C44 . . 121.8(4) ?
C44 N43 Cu1 . . 113.2(2) ?
N43 C44 H44 . . 108.2 ?
N43 C44 C45 . . 113.6(3) ?
N43 C44 C49 . . 108.7(3) ?
C45 C44 H44 . . 108.2 ?
C49 C44 H44 . . 108.2 ?
C49 C44 C45 . . 109.9(3) ?
C44 C45 H45A . . 108.0 ?
C44 C45 H45B . . 108.0 ?
H45A C45 H45B . . 107.3 ?
C46 C45 C44 . . 117.1(3) ?
C46 C45 H45A . . 108.0 ?
C46 C45 H45B . . 108.0 ?
C45 C46 H46 . . 108.2 ?
C45 C46 C48 . . 109.3(4) ?
C47 C46 C45 . . 112.1(3) ?
C47 C46 H46 . . 108.2 ?
C47 C46 C48 . . 110.6(4) ?
C48 C46 H46 . . 108.2 ?
C46 C47 H47A . . 109.5 ?
C46 C47 H47B . . 109.5 ?
C46 C47 H47C . . 109.5 ?
H47A C47 H47B . . 109.5 ?
H47A C47 H47C . . 109.5 ?
H47B C47 H47C . . 109.5 ?
C46 C48 H48A . . 109.5 ?
C46 C48 H48B . . 109.5 ?
C46 C48 H48C . . 109.5 ?
H48A C48 H48B . . 109.5 ?
H48A C48 H48C . . 109.5 ?
H48B C48 H48C . . 109.5 ?
O50 C49 C44 . . 117.9(4) ?
O50 C49 O51 . . 123.8(4) ?
O51 C49 C44 . . 118.3(4) ?
C49 O51 Cu1 . . 115.1(3) ?
C31 O52 Cu1 . . 127.7(3) ?
N59 C58 H58 . . 126.6 ?
C62 C58 H58 . . 126.6 ?
C62 C58 N59 . . 106.8(4) ?
C58 N59 H59 . . 130(4) ?
C60 N59 C58 . . 107.4(4) ?
C60 N59 H59 . . 122(4) ?
N59 C60 H60 . . 124.3 ?
N61 C60 N59 . . 111.3(4) ?
N61 C60 H60 . . 124.3 ?
C60 N61 Cu1 . . 125.7(3) ?
C60 N61 C62 . . 106.2(3) ?
C62 N61 Cu1 . . 128.2(3) ?
C58 C62 N61 . . 108.3(4) ?
C58 C62 H62 . . 125.8 ?
N61 C62 H62 . . 125.8 ?
N18 Cu2 O26 . . 84.40(13) ?
N18 Cu2 N53 . . 174.23(14) ?
O26 Cu2 N53 . . 90.83(14) ?
O27 Cu2 N18 . . 94.44(14) ?
O27 Cu2 O26 . . 177.84(14) ?
O27 Cu2 N53 . . 90.43(14) ?
C4 C3 C8 . . 118.6(4) ?
C4 C3 N9 . . 116.2(4) ?
N9 C3 C8 . . 125.2(4) ?
C3 C4 H4 . . 118.6 ?
C3 C4 C5 . . 122.8(4) ?
C5 C4 H4 . . 118.6 ?
C4 C5 C6 . . 118.7(4) ?
C4 C5 C17 . . 117.9(4) ?
C17 C5 C6 . . 123.2(4) ?
C7 C6 C5 . . 117.0(4) ?
O27 C6 C5 . . 124.1(4) ?
O27 C6 C7 . . 118.9(4) ?
C6 C7 H7 . . 118.6 ?
C8 C7 C6 . . 122.8(4) ?
C8 C7 H7 . . 118.6 ?
C3 C8 H8 . . 120.0 ?
C7 C8 C3 . . 120.1(4) ?
C7 C8 H8 . . 120.0 ?
N10 N9 C3 . . 115.4(4) ?
N9 N10 C11 . . 114.1(4) ?
C12 C11 N10 . . 116.2(4) ?
C12 C11 C16 . . 120.0(4) ?
C16 C11 N10 . . 123.7(4) ?
C11 C12 H12 . . 119.8 ?
C11 C12 C13 . . 120.4(4) ?
C13 C12 H12 . . 119.8 ?
C12 C13 H13 . . 120.2 ?
C14 C13 C12 . . 119.7(4) ?
C14 C13 H13 . . 120.2 ?
C13 C14 H14 . . 119.9 ?
C13 C14 C15 . . 120.2(4) ?
C15 C14 H14 . . 119.9 ?
C14 C15 H15 . . 119.8 ?
C14 C15 C16 . . 120.3(4) ?
C16 C15 H15 . . 119.8 ?
C11 C16 H16 . . 120.3 ?
C15 C16 C11 . . 119.3(4) ?
C15 C16 H16 . . 120.3 ?
C5 C17 H17 . . 117.2 ?
N18 C17 C5 . . 125.6(4) ?
N18 C17 H17 . . 117.2 ?
C17 N18 Cu2 . . 125.4(3) ?
C17 N18 C19 . . 121.2(4) ?
C19 N18 Cu2 . . 113.0(2) ?
N18 C19 H19 . . 106.3 ?
N18 C19 C20 . . 117.4(3) ?
N18 C19 C24 . . 107.8(3) ?
C20 C19 H19 . . 106.3 ?
C20 C19 C24 . . 112.0(4) ?
C24 C19 H19 . . 106.3 ?
C19 C20 H20A . . 109.2 ?
C19 C20 H20B . . 109.2 ?
C19 C20 C21 . . 112.0(3) ?
H20A C20 H20B . . 107.9 ?
C21 C20 H20A . . 109.2 ?
C21 C20 H20B . . 109.2 ?
C20 C21 H21 . . 108.5 ?
C20 C21 C22 . . 111.1(4) ?
C22 C21 H21 . . 108.5 ?
C23 C21 C20 . . 110.4(4) ?
C23 C21 H21 . . 108.5 ?
C23 C21 C22 . . 109.9(4) ?
C21 C22 H22A . . 109.5 ?
C21 C22 H22B . . 109.5 ?
C21 C22 H22C . . 109.5 ?
H22A C22 H22B . . 109.5 ?
H22A C22 H22C . . 109.5 ?
H22B C22 H22C . . 109.5 ?
C21 C23 H23A . . 109.5 ?
C21 C23 H23B . . 109.5 ?
C21 C23 H23C . . 109.5 ?
H23A C23 H23B . . 109.5 ?
H23A C23 H23C . . 109.5 ?
H23B C23 H23C . . 109.5 ?
O25 C24 C19 . . 118.5(4) ?
O25 C24 O26 . . 124.0(4) ?
O26 C24 C19 . . 117.5(4) ?
C24 O26 Cu2 . . 115.2(3) ?
C6 O27 Cu2 . . 127.1(3) ?
C54 N53 Cu2 . . 128.3(3) ?
C57 N53 Cu2 . . 125.9(3) ?
C57 N53 C54 . . 105.4(3) ?
N53 C54 H54 . . 125.3 ?
C55 C54 N53 . . 109.4(4) ?
C55 C54 H54 . . 125.3 ?
C54 C55 H55 . . 126.9 ?
C54 C55 N56 . . 106.2(4) ?
N56 C55 H55 . . 126.9 ?
C55 N56 H56 . . 119(4) ?
C57 N56 C55 . . 108.0(4) ?
C57 N56 H56 . . 133(4) ?
N53 C57 H57 . . 124.5 ?
N56 C57 N53 . . 111.1(4) ?
N56 C57 H57 . . 124.5 ?

loop_
_geom_bond_atom_site_label_1
_geom_bond_atom_site_label_2
_geom_bond_site_symmetry_2
_geom_bond_distance
_geom_bond_publ_flag
Cu1 N43 . 1.936(4) ?
Cu1 O51 . 1.948(3) ?
Cu1 O52 . 1.896(3) ?
Cu1 N61 . 1.948(4) ?
C28 C29 . 1.418(6) ?
C28 C33 . 1.370(6) ?
C28 N34 . 1.415(5) ?
C29 H29 . 0.9500 ?
C29 C30 . 1.370(6) ?
C30 H30 . 0.9500 ?
C30 C31 . 1.423(6) ?
C31 C32 . 1.426(6) ?
C31 O52 . 1.292(5) ?
C32 C33 . 1.405(6) ?
C32 C42 . 1.430(6) ?
C33 H33 . 0.9500 ?
N34 N35 . 1.259(5) ?
N35 C36 . 1.421(6) ?
C36 C37 . 1.401(7) ?
C36 C41 . 1.390(7) ?
C37 H37 . 0.9500 ?
C37 C38 . 1.387(7) ?
C38 H38 . 0.9500 ?
C38 C39 . 1.377(8) ?
C39 H39 . 0.9500 ?
C39 C40 . 1.383(8) ?
C40 H40 . 0.9500 ?
C40 C41 . 1.388(7) ?
C41 H41 . 0.9500 ?
C42 H42 . 0.9500 ?
C42 N43 . 1.285(5) ?
N43 C44 . 1.474(5) ?
C44 H44 . 1.0000 ?
C44 C45 . 1.545(5) ?
C44 C49 . 1.522(6) ?
C45 H45A . 0.9900 ?
C45 H45B . 0.9900 ?
C45 C46 . 1.520(6) ?
C46 H46 . 1.0000 ?
C46 C47 . 1.518(7) ?
C46 C48 . 1.527(6) ?
C47 H47A . 0.9800 ?
C47 H47B . 0.9800 ?
C47 H47C . 0.9800 ?
C48 H48A . 0.9800 ?
C48 H48B . 0.9800 ?
C48 H48C . 0.9800 ?
C49 O50 . 1.239(5) ?
C49 O51 . 1.277(5) ?
C58 H58 . 0.9500 ?
C58 N59 . 1.368(6) ?
C58 C62 . 1.357(6) ?
N59 H59 . 0.90(3) ?
N59 C60 . 1.334(6) ?
C60 H60 . 0.9500 ?
C60 N61 . 1.315(5) ?
N61 C62 . 1.385(6) ?
C62 H62 . 0.9500 ?
Cu2 N18 . 1.928(4) ?
Cu2 O26 . 1.948(3) ?
Cu2 O27 . 1.904(3) ?
Cu2 N53 . 1.949(4) ?
C3 C4 . 1.371(6) ?
C3 C8 . 1.421(6) ?
C3 N9 . 1.411(5) ?
C4 H4 . 0.9500 ?
C4 C5 . 1.408(6) ?
C5 C6 . 1.435(6) ?
C5 C17 . 1.430(6) ?
C6 C7 . 1.424(6) ?
C6 O27 . 1.291(5) ?
C7 H7 . 0.9500 ?
C7 C8 . 1.359(6) ?
C8 H8 . 0.9500 ?
N9 N10 . 1.253(5) ?
N10 C11 . 1.436(6) ?
C11 C12 . 1.383(6) ?
C11 C16 . 1.400(6) ?
C12 H12 . 0.9500 ?
C12 C13 . 1.390(7) ?
C13 H13 . 0.9500 ?
C13 C14 . 1.386(7) ?
C14 H14 . 0.9500 ?
C14 C15 . 1.388(7) ?
C15 H15 . 0.9500 ?
C15 C16 . 1.391(6) ?
C16 H16 . 0.9500 ?
C17 H17 . 0.9500 ?
C17 N18 . 1.286(5) ?
N18 C19 . 1.471(5) ?
C19 H19 . 1.0000 ?
C19 C20 . 1.524(6) ?
C19 C24 . 1.535(6) ?
C20 H20A . 0.9900 ?
C20 H20B . 0.9900 ?
C20 C21 . 1.538(6) ?
C21 H21 . 1.0000 ?
C21 C22 . 1.543(7) ?
C21 C23 . 1.512(7) ?
C22 H22A . 0.9800 ?
C22 H22B . 0.9800 ?
C22 H22C . 0.9800 ?
C23 H23A . 0.9800 ?
C23 H23B . 0.9800 ?
C23 H23C . 0.9800 ?
C24 O25 . 1.234(5) ?
C24 O26 . 1.277(5) ?
N53 C54 . 1.380(6) ?
N53 C57 . 1.334(5) ?
C54 H54 . 0.9500 ?
C54 C55 . 1.355(6) ?
C55 H55 . 0.9500 ?
C55 N56 . 1.372(6) ?
N56 H56 . 0.82(5) ?
N56 C57 . 1.328(6) ?
C57 H57 . 0.9500 ?

loop_
_geom_hbond_atom_site_label_D
_geom_hbond_atom_site_label_H
_geom_hbond_atom_site_label_A
_geom_hbond_site_symmetry_D
_geom_hbond_site_symmetry_H
_geom_hbond_site_symmetry_A
_geom_hbond_distance_DH
_geom_hbond_distance_HA
_geom_hbond_distance_DA
_geom_hbond_angle_DHA
_geom_hbond_publ_flag
N56 H56 O50 1_555 ? ? 0.83(5) 1.92(6) 2.730(5) 169(5) yes
N59 H59 O25 1_555 . . 0.90(4) 1.83(4) 2.726(5) 175(3) yes
C55 H55 O25 . . 2_646 0.95 2.38 3.316(5) 168 yes
C58 H58 O50 . . 2_556 0.95 2.35 3.208(6) 150 yes

loop_
_geom_torsion_atom_site_label_1
_geom_torsion_atom_site_label_2
_geom_torsion_atom_site_label_3
_geom_torsion_atom_site_label_4
_geom_torsion_site_symmetry_1
_geom_torsion_site_symmetry_2
_geom_torsion_site_symmetry_3
_geom_torsion_site_symmetry_4
_geom_torsion
_geom_torsion_publ_flag
Cu1 N43 C44 C45 . . . . -120.7(3) ?
Cu1 N43 C44 C49 . . . . 1.9(4) ?
Cu1 N61 C62 C58 . . . . -178.2(3) ?
C28 C29 C30 C31 . . . . 0.3(7) ?
C28 N34 N35 C36 . . . . 178.3(3) ?
C29 C28 C33 C32 . . . . -1.3(6) ?
C29 C28 N34 N35 . . . . -2.7(6) ?
C29 C30 C31 C32 . . . . -2.1(6) ?
C29 C30 C31 O52 . . . . 177.9(4) ?
C30 C31 C32 C33 . . . . 2.1(6) ?
C30 C31 C32 C42 . . . . -179.0(4) ?
C30 C31 O52 Cu1 . . . . -179.3(3) ?
C31 C32 C33 C28 . . . . -0.5(6) ?
C31 C32 C42 N43 . . . . -3.1(7) ?
C32 C31 O52 Cu1 . . . . 0.6(6) ?
C32 C42 N43 Cu1 . . . . 3.1(6) ?
C32 C42 N43 C44 . . . . 178.9(4) ?
C33 C28 C29 C30 . . . . 1.4(6) ?
C33 C28 N34 N35 . . . . 178.4(4) ?
C33 C32 C42 N43 . . . . 175.8(4) ?
N34 C28 C29 C30 . . . . -177.5(4) ?
N34 C28 C33 C32 . . . . 177.7(4) ?
N34 N35 C36 C37 . . . . -13.1(6) ?
N34 N35 C36 C41 . . . . 167.9(4) ?
N35 C36 C37 C38 . . . . 178.9(4) ?
N35 C36 C41 C40 . . . . -179.5(4) ?
C36 C37 C38 C39 . . . . 1.3(8) ?
C37 C36 C41 C40 . . . . 1.5(7) ?
C37 C38 C39 C40 . . . . 0.4(8) ?
C38 C39 C40 C41 . . . . -1.1(7) ?
C39 C40 C41 C36 . . . . 0.2(7) ?
C41 C36 C37 C38 . . . . -2.2(7) ?
C42 C32 C33 C28 . . . . -179.4(4) ?
C42 N43 C44 C45 . . . . 63.1(5) ?
C42 N43 C44 C49 . . . . -174.3(3) ?
N43 Cu1 O52 C31 . . . . -0.5(4) ?
N43 C44 C45 C46 . . . . -94.6(4) ?
N43 C44 C49 O50 . . . . 176.3(3) ?
N43 C44 C49 O51 . . . . -4.5(5) ?
C44 C45 C46 C47 . . . . -60.6(5) ?
C44 C45 C46 C48 . . . . 176.4(4) ?
C44 C49 O51 Cu1 . . . . 5.0(4) ?
C45 C44 C49 O50 . . . . -58.9(5) ?
C45 C44 C49 O51 . . . . 120.3(4) ?
C49 C44 C45 C46 . . . . 143.4(4) ?
O50 C49 O51 Cu1 . . . . -175.9(3) ?
O52 C31 C32 C33 . . . . -177.9(4) ?
O52 C31 C32 C42 . . . . 1.0(7) ?
C58 N59 C60 N61 . . . . 0.4(5) ?
N59 C58 C62 N61 . . . . -0.1(5) ?
N59 C60 N61 Cu1 . . . . 178.1(3) ?
N59 C60 N61 C62 . . . . -0.5(5) ?
C60 N61 C62 C58 . . . . 0.3(5) ?
N61 Cu1 O52 C31 . . . . -179.5(4) ?
C62 C58 N59 C60 . . . . -0.2(5) ?
Cu2 N18 C19 C20 . . . . -142.7(3) ?
Cu2 N18 C19 C24 . . . . -15.1(4) ?
Cu2 N53 C54 C55 . . . . 173.8(3) ?
Cu2 N53 C57 N56 . . . . -174.2(3) ?
C3 C4 C5 C6 . . . . -0.7(6) ?
C3 C4 C5 C17 . . . . 175.0(4) ?
C3 N9 N10 C11 . . . . -178.8(3) ?
C4 C3 C8 C7 . . . . -1.3(6) ?
C4 C3 N9 N10 . . . . 179.3(4) ?
C4 C5 C6 C7 . . . . -0.5(6) ?
C4 C5 C6 O27 . . . . 179.3(4) ?
C4 C5 C17 N18 . . . . -179.8(4) ?
C5 C6 C7 C8 . . . . 0.8(6) ?
C5 C6 O27 Cu2 . . . . -0.1(6) ?
C5 C17 N18 Cu2 . . . . 1.1(6) ?
C5 C17 N18 C19 . . . . 172.9(4) ?
C6 C5 C17 N18 . . . . -4.4(6) ?
C6 C7 C8 C3 . . . . 0.1(7) ?
C7 C6 O27 Cu2 . . . . 179.6(3) ?
C8 C3 C4 C5 . . . . 1.6(6) ?
C8 C3 N9 N10 . . . . -0.6(6) ?
N9 C3 C4 C5 . . . . -178.3(4) ?
N9 C3 C8 C7 . . . . 178.6(4) ?
N9 N10 C11 C12 . . . . -174.9(4) ?
N9 N10 C11 C16 . . . . 4.5(6) ?
N10 C11 C12 C13 . . . . 178.2(4) ?
N10 C11 C16 C15 . . . . -177.9(4) ?
C11 C12 C13 C14 . . . . -0.1(6) ?
C12 C11 C16 C15 . . . . 1.4(6) ?
C12 C13 C14 C15 . . . . 1.2(7) ?
C13 C14 C15 C16 . . . . -0.9(7) ?
C14 C15 C16 C11 . . . . -0.4(7) ?
C16 C11 C12 C13 . . . . -1.2(6) ?
C17 C5 C6 C7 . . . . -175.9(4) ?
C17 C5 C6 O27 . . . . 3.9(6) ?
C17 N18 C19 C20 . . . . 44.5(5) ?
C17 N18 C19 C24 . . . . 172.1(4) ?
N18 C19 C20 C21 . . . . -147.5(4) ?
N18 C19 C24 O25 . . . . -169.4(4) ?
N18 C19 C24 O26 . . . . 12.6(5) ?
C19 C20 C21 C22 . . . . 83.6(5) ?
C19 C20 C21 C23 . . . . -154.3(4) ?
C19 C24 O26 Cu2 . . . . -4.1(5) ?
C20 C19 C24 O25 . . . . -38.7(5) ?
C20 C19 C24 O26 . . . . 143.3(4) ?
C24 C19 C20 C21 . . . . 86.9(4) ?
O25 C24 O26 Cu2 . . . . 178.0(3) ?
O27 C6 C7 C8 . . . . -179.0(4) ?
N53 C54 C55 N56 . . . . 0.0(5) ?
C54 N53 C57 N56 . . . . -0.5(5) ?
C54 C55 N56 C57 . . . . -0.3(5) ?
C55 N56 C57 N53 . . . . 0.5(5) ?
C57 N53 C54 C55 . . . . 0.3(5) ?
